data_2206491
loop_
_publ_author_name
'Abonia, Rodrigo'
'Rengifo, Emerson'
'Cobo, Justo'
'Low, John N.'
'Glidewell, Christopher'

_publ_section_title 3-<i>tert</i>-Butyl-4-(4-nitrophenyl)-1-phenyl-1<i>H</i>-pyrazolo[3,4-<i>b</i>]pyridine
_journal_coeditor_code LH6471
_journal_issue 8
_journal_name_full 'Acta Crystallographica Section E'
_journal_page_first o2625
_journal_page_last o2627
_journal_paper_doi 10.1107/S160053680502177X
_journal_volume 61
_journal_year 2005
_chemical_formula_iupac 'C22 H20 N4 O2'
_chemical_formula_moiety 'C22 H20 N4 O2'
_chemical_formula_sum 'C22 H20 N4 O2'
_chemical_formula_weight 372.42
_chemical_name_systematic
;
3-tert-butyl-4-(4-nitrophenyl)-1-phenyl-1H-pyrazolo[3,4-b]pyridine
;
_space_group_IT_number 2
_symmetry_cell_setting triclinic
_symmetry_space_group_name_Hall '-P 1'
_symmetry_space_group_name_H-M 'P -1'
_atom_sites_solution_hydrogens geom
_atom_sites_solution_primary direct
_atom_sites_solution_secondary difmap
_cell_angle_alpha 105.982(2)
_cell_angle_beta 103.570(2)
_cell_angle_gamma 108.433(2)
_cell_formula_units_Z 2
_cell_length_a 9.5877(5)
_cell_length_b 9.8541(5)
_cell_length_c 11.7050(4)
_cell_measurement_reflns_used 4338
_cell_measurement_temperature 120(2)
_cell_measurement_theta_max 27.72
_cell_measurement_theta_min 3.20
_cell_volume 943.75(8)
_computing_cell_refinement 'DENZO (Otwinowski & Minor, 1997) and COLLECT'
_computing_data_collection 'COLLECT (Hooft, 1999)'
_computing_data_reduction 'DENZO and COLLECT'
_computing_molecular_graphics 'PLATON (Spek, 2003)'
_computing_publication_material 'SHELXL97 and PRPKAPPA (Ferguson, 1999)'
_computing_structure_refinement 'OSCAIL and SHELXL97 (Sheldrick, 1997)'
_computing_structure_solution 'OSCAIL (McArdle, 2003) and SHELXS97 (Sheldrick, 1997)'
_diffrn_ambient_temperature 120(2)
_diffrn_detector_area_resol_mean 9.091
_diffrn_measured_fraction_theta_full 0.996
_diffrn_measured_fraction_theta_max 0.979
_diffrn_measurement_device_type 'Bruker--Nonius 95mm CCD camera on \k goniostat'
_diffrn_measurement_method '\f and \w'
_diffrn_radiation_monochromator graphite
_diffrn_radiation_source 'Bruker--Nonius FR91 rotating anode'
_diffrn_radiation_type 'Mo K\a'
_diffrn_radiation_wavelength 0.71073
_diffrn_reflns_av_R_equivalents 0.0702
_diffrn_reflns_av_sigmaI/netI 0.0667
_diffrn_reflns_limit_h_max 12
_diffrn_reflns_limit_h_min -12
_diffrn_reflns_limit_k_max 12
_diffrn_reflns_limit_k_min -12
_diffrn_reflns_limit_l_max 15
_diffrn_reflns_limit_l_min -15
_diffrn_reflns_number 23240
_diffrn_reflns_theta_full 26.50
_diffrn_reflns_theta_max 27.72
_diffrn_reflns_theta_min 3.20
_diffrn_standards_decay_% 0
_exptl_absorpt_coefficient_mu 0.087
_exptl_absorpt_correction_T_max 0.996
_exptl_absorpt_correction_T_min 0.980
_exptl_absorpt_correction_type multi-scan
_exptl_absorpt_process_details '(SADABS; Sheldrick, 2003)'
_exptl_crystal_colour colourless
_exptl_crystal_density_diffrn 1.311
_exptl_crystal_density_method 'not measured'
_exptl_crystal_description plate
_exptl_crystal_F_000 392
_exptl_crystal_size_max 0.19
_exptl_crystal_size_mid 0.08
_exptl_crystal_size_min 0.05
_refine_diff_density_max 0.199
_refine_diff_density_min -0.340
_refine_ls_extinction_method none
_refine_ls_goodness_of_fit_ref 1.019
_refine_ls_hydrogen_treatment constr
_refine_ls_matrix_type full
_refine_ls_number_parameters 256
_refine_ls_number_reflns 4338
_refine_ls_number_restraints 0
_refine_ls_restrained_S_all 1.019
_refine_ls_R_factor_all 0.1093
_refine_ls_R_factor_gt 0.0572
_refine_ls_shift/su_max 0.000
_refine_ls_shift/su_mean 0.000
_refine_ls_structure_factor_coef Fsqd
_refine_ls_weighting_details 'w = 1/[\s^2^(Fo^2^)+(0.0643P)^2^+0.1475P] where P = (Fo^2^+2Fc^2^)/3'
_refine_ls_weighting_scheme calc
_refine_ls_wR_factor_gt 0.1176
_refine_ls_wR_factor_ref 0.1368
_reflns_number_gt 2724
_reflns_number_total 4338
_reflns_threshold_expression I>2\s(I)
_cod_data_source_file lh6471.cif
_cod_data_source_block I
_cod_depositor_comments
;
The following automatic conversions were performed:
'_exptl_absorpt_correction_type' value 'Multi-scan' changed to
'multi-scan' according to
'/home/saulius/struct/CIF-dictionaries/cif_core.dic' dictionary named
'cif_core.dic' version 2.4.1 from 2010-06-29.

Automatic conversion script
Id: cif_fix_enum 1527 2010-12-29 10:47:43Z saulius 

The following automatic conversions were performed:

'_exptl_absorpt_correction_type' value 'Multi-scan' changed to
'multi-scan' according to
/home/saulius/struct/CIF-dictionaries/cif_core.dic dictionary named
'cif_core.dic' version 2.4.1 from 2010-06-29.

Automatic conversion script
Id: cif_fix_values 1715 2011-07-08 13:25:40Z adriana 
;
_cod_database_code 2206491
_cod_database_fobs_code 2206491

loop_
_symmetry_equiv_pos_as_xyz
'x, y, z'
'-x, -y, -z'

loop_
_atom_site_label
_atom_site_fract_x
_atom_site_fract_y
_atom_site_fract_z
_atom_site_U_iso_or_equiv
_atom_site_adp_type
_atom_site_calc_flag
_atom_site_refinement_flags
_atom_site_occupancy
_atom_site_type_symbol
O41 0.69225(17) 0.83405(17) 0.65880(13) 0.0458(4) Uani d . 1 O
O42 0.46382(19) 0.7917(2) 0.67528(13) 0.0557(5) Uani d . 1 O
N1 0.11065(16) 0.35207(17) -0.22947(13) 0.0253(4) Uani d . 1 N
N2 0.17138(16) 0.51029(17) -0.17602(13) 0.0267(4) Uani d . 1 N
N7 0.09648(17) 0.14201(17) -0.16190(14) 0.0294(4) Uani d . 1 N
N44 0.5484(2) 0.77491(19) 0.61333(15) 0.0361(4) Uani d . 1 N
C3 0.23820(19) 0.5540(2) -0.05157(16) 0.0250(4) Uani d . 1 C
C3A 0.22141(19) 0.4193(2) -0.01952(16) 0.0245(4) Uani d . 1 C
C4 0.2566(2) 0.3797(2) 0.08789(17) 0.0266(4) Uani d . 1 C
C5 0.2111(2) 0.2236(2) 0.06525(18) 0.0328(5) Uani d . 1 C
C6 0.1342(2) 0.1116(2) -0.05761(17) 0.0324(5) Uani d . 1 C
C7A 0.14011(19) 0.2932(2) -0.13833(16) 0.0249(4) Uani d . 1 C
C11 0.0266(2) 0.2763(2) -0.36273(16) 0.0258(4) Uani d . 1 C
C12 0.0587(2) 0.3567(2) -0.44065(17) 0.0289(4) Uani d . 1 C
C13 -0.0246(2) 0.2847(2) -0.57028(18) 0.0337(5) Uani d . 1 C
C14 -0.1388(2) 0.1357(2) -0.62257(18) 0.0350(5) Uani d . 1 C
C15 -0.1704(2) 0.0575(2) -0.54349(18) 0.0368(5) Uani d . 1 C
C16 -0.0891(2) 0.1262(2) -0.41376(18) 0.0331(5) Uani d . 1 C
C31 0.3120(2) 0.7265(2) 0.02705(16) 0.0264(4) Uani d . 1 C
C32 0.3095(2) 0.8158(2) -0.06107(18) 0.0358(5) Uani d . 1 C
C33 0.2145(3) 0.7647(2) 0.10799(19) 0.0406(5) Uani d . 1 C
C34 0.4821(2) 0.7785(2) 0.1107(2) 0.0400(5) Uani d . 1 C
C41 0.3343(2) 0.4888(2) 0.22334(16) 0.0261(4) Uani d . 1 C
C42 0.2448(2) 0.5348(2) 0.29180(17) 0.0311(4) Uani d . 1 C
C43 0.3139(2) 0.6283(2) 0.41949(17) 0.0329(5) Uani d . 1 C
C44 0.4730(2) 0.6759(2) 0.47773(16) 0.0282(4) Uani d . 1 C
C45 0.5651(2) 0.6324(2) 0.41341(17) 0.0305(4) Uani d . 1 C
C46 0.4945(2) 0.5371(2) 0.28592(17) 0.0296(4) Uani d . 1 C
H5 0.2327 0.1924 0.1349 0.039 Uiso calc R 1 H
H6 0.1070 0.0065 -0.0676 0.039 Uiso calc R 1 H
H12 0.1367 0.4596 -0.4056 0.035 Uiso calc R 1 H
H13 -0.0026 0.3390 -0.6240 0.040 Uiso calc R 1 H
H14 -0.1950 0.0874 -0.7115 0.042 Uiso calc R 1 H
H15 -0.2492 -0.0450 -0.5789 0.044 Uiso calc R 1 H
H16 -0.1118 0.0718 -0.3603 0.040 Uiso calc R 1 H
H32A 0.3549 0.9269 -0.0101 0.054 Uiso calc R 1 H
H32B 0.2008 0.7838 -0.1154 0.054 Uiso calc R 1 H
H32C 0.3711 0.7940 -0.1141 0.054 Uiso calc R 1 H
H33A 0.1066 0.7333 0.0524 0.061 Uiso calc R 1 H
H33B 0.2610 0.8761 0.1577 0.061 Uiso calc R 1 H
H33C 0.2137 0.7089 0.1656 0.061 Uiso calc R 1 H
H34A 0.5295 0.8911 0.1553 0.060 Uiso calc R 1 H
H34B 0.5411 0.7487 0.0577 0.060 Uiso calc R 1 H
H34C 0.4850 0.7292 0.1729 0.060 Uiso calc R 1 H
H42 0.1353 0.5015 0.2501 0.037 Uiso calc R 1 H
H43 0.2528 0.6590 0.4660 0.040 Uiso calc R 1 H
H45 0.6748 0.6670 0.4557 0.037 Uiso calc R 1 H
H46 0.5559 0.5043 0.2408 0.036 Uiso calc R 1 H

loop_
_atom_site_aniso_label
_atom_site_aniso_U_11
_atom_site_aniso_U_22
_atom_site_aniso_U_33
_atom_site_aniso_U_12
_atom_site_aniso_U_13
_atom_site_aniso_U_23
O41 0.0379(9) 0.0472(9) 0.0333(8) 0.0042(7) 0.0039(6) 0.0107(7)
O42 0.0562(10) 0.0796(12) 0.0316(8) 0.0369(9) 0.0180(7) 0.0084(8)
N1 0.0255(8) 0.0228(8) 0.0254(8) 0.0090(6) 0.0085(6) 0.0073(7)
N2 0.0232(8) 0.0255(9) 0.0280(8) 0.0081(7) 0.0084(6) 0.0078(7)
N7 0.0299(8) 0.0266(9) 0.0322(9) 0.0134(7) 0.0108(7) 0.0100(7)
N44 0.0426(11) 0.0359(10) 0.0282(9) 0.0167(8) 0.0098(8) 0.0117(8)
C3 0.0188(9) 0.0294(10) 0.0283(10) 0.0102(8) 0.0109(7) 0.0105(8)
C3A 0.0192(8) 0.0267(10) 0.0272(9) 0.0094(7) 0.0092(7) 0.0088(8)
C4 0.0218(9) 0.0308(11) 0.0291(10) 0.0117(8) 0.0107(7) 0.0115(8)
C5 0.0369(11) 0.0340(12) 0.0299(10) 0.0166(9) 0.0103(8) 0.0144(9)
C6 0.0360(11) 0.0276(11) 0.0368(11) 0.0154(9) 0.0139(9) 0.0131(9)
C7A 0.0207(9) 0.0276(10) 0.0278(10) 0.0112(8) 0.0103(7) 0.0096(8)
C11 0.0256(9) 0.0284(10) 0.0229(9) 0.0136(8) 0.0082(7) 0.0065(8)
C12 0.0246(9) 0.0322(11) 0.0273(10) 0.0103(8) 0.0107(8) 0.0079(8)
C13 0.0343(11) 0.0406(12) 0.0299(10) 0.0167(9) 0.0158(8) 0.0133(9)
C14 0.0383(11) 0.0370(12) 0.0235(10) 0.0175(10) 0.0071(8) 0.0035(9)
C15 0.0330(11) 0.0299(11) 0.0339(11) 0.0088(9) 0.0029(9) 0.0048(9)
C16 0.0334(11) 0.0300(11) 0.0315(10) 0.0103(9) 0.0079(8) 0.0113(9)
C31 0.0249(9) 0.0253(10) 0.0270(10) 0.0087(8) 0.0094(7) 0.0086(8)
C32 0.0402(12) 0.0286(11) 0.0351(11) 0.0113(9) 0.0110(9) 0.0123(9)
C33 0.0475(13) 0.0306(11) 0.0436(12) 0.0143(10) 0.0250(10) 0.0082(10)
C34 0.0311(11) 0.0308(11) 0.0437(12) 0.0048(9) 0.0017(9) 0.0120(9)
C41 0.0282(10) 0.0263(10) 0.0265(9) 0.0120(8) 0.0103(8) 0.0122(8)
C42 0.0254(10) 0.0382(11) 0.0300(10) 0.0135(9) 0.0093(8) 0.0130(9)
C43 0.0341(11) 0.0403(12) 0.0309(10) 0.0189(9) 0.0168(9) 0.0141(9)
C44 0.0322(10) 0.0282(10) 0.0253(10) 0.0130(8) 0.0094(8) 0.0115(8)
C45 0.0248(10) 0.0334(11) 0.0321(10) 0.0109(8) 0.0082(8) 0.0133(9)
C46 0.0279(10) 0.0339(11) 0.0312(10) 0.0151(9) 0.0127(8) 0.0132(9)

loop_
_atom_type_symbol
_atom_type_description
_atom_type_scat_dispersion_real
_atom_type_scat_dispersion_imag
_atom_type_scat_source
C C 0.0033 0.0016 'International Tables Vol C Tables 4.2.6.8 and 6.1.1.4'
H H 0.0000 0.0000 'International Tables Vol C Tables 4.2.6.8 and 6.1.1.4'
N N 0.0061 0.0033 'International Tables Vol C Tables 4.2.6.8 and 6.1.1.4'
O O 0.0106 0.0060 'International Tables Vol C Tables 4.2.6.8 and 6.1.1.4'

loop_
_geom_angle_atom_site_label_1
_geom_angle_atom_site_label_2
_geom_angle_atom_site_label_3
_geom_angle
_geom_angle_publ_flag
C7A N1 N2 110.38(14) no
C7A N1 C11 130.66(15) no
N2 N1 C11 118.93(14) no
C12 C11 C16 120.50(17) no
C12 C11 N1 118.72(16) no
C16 C11 N1 120.75(16) no
C13 C12 C11 119.10(18) no
C13 C12 H12 120.4 no
C11 C12 H12 120.4 no
C14 C13 C12 121.16(18) no
C14 C13 H13 119.4 no
C12 C13 H13 119.4 no
C13 C14 C15 119.05(17) no
C13 C14 H14 120.5 no
C15 C14 H14 120.5 no
C16 C15 C14 121.09(19) no
C16 C15 H15 119.5 no
C14 C15 H15 119.5 no
C15 C16 C11 119.09(18) no
C15 C16 H16 120.5 no
C11 C16 H16 120.5 no
C3 N2 N1 108.20(15) no
N2 C3 C3A 109.76(15) no
N2 C3 C31 116.96(16) no
C3A C3 C31 133.27(16) no
C3 C31 C34 111.06(16) no
C3 C31 C32 109.66(14) no
C34 C31 C32 108.49(15) no
C3 C31 C33 109.37(14) no
C34 C31 C33 110.76(16) no
C32 C31 C33 107.42(16) no
C31 C32 H32A 109.5 no
C31 C32 H32B 109.5 no
H32A C32 H32B 109.5 no
C31 C32 H32C 109.5 no
H32A C32 H32C 109.5 no
H32B C32 H32C 109.5 no
C31 C33 H33A 109.5 no
C31 C33 H33B 109.5 no
H33A C33 H33B 109.5 no
C31 C33 H33C 109.5 no
H33A C33 H33C 109.5 no
H33B C33 H33C 109.5 no
C31 C34 H34A 109.5 no
C31 C34 H34B 109.5 no
H34A C34 H34B 109.5 no
C31 C34 H34C 109.5 no
H34A C34 H34C 109.5 no
H34B C34 H34C 109.5 no
C4 C3A C7A 115.63(17) no
C4 C3A C3 140.28(17) no
C7A C3A C3 104.07(15) no
C5 C4 C3A 116.79(17) no
C5 C4 C41 116.73(16) no
C3A C4 C41 126.46(17) no
C46 C41 C42 119.02(16) no
C46 C41 C4 120.66(16) no
C42 C41 C4 120.15(15) no
C43 C42 C41 120.77(17) no
C43 C42 H42 119.6 no
C41 C42 H42 119.6 no
C44 C43 C42 118.61(17) no
C44 C43 H43 120.7 no
C42 C43 H43 120.7 no
C43 C44 C45 122.28(17) no
C43 C44 N44 119.38(16) no
C45 C44 N44 118.33(16) no
O41 N44 O42 123.63(16) no
O41 N44 C44 118.17(15) no
O42 N44 C44 118.18(16) no
C44 C45 C46 118.68(16) no
C44 C45 H45 120.7 no
C46 C45 H45 120.7 no
C45 C46 C41 120.62(16) no
C45 C46 H46 119.7 no
C41 C46 H46 119.7 no
C4 C5 C6 121.42(18) no
C4 C5 H5 119.3 no
C6 C5 H5 119.3 no
N7 C6 C5 124.38(18) no
N7 C6 H6 117.8 no
C5 C6 H6 117.8 no
C6 N7 C7A 113.47(16) no
N7 C7A N1 124.13(16) no
N7 C7A C3A 128.29(17) no
N1 C7A C3A 107.58(16) no

loop_
_geom_bond_atom_site_label_1
_geom_bond_atom_site_label_2
_geom_bond_distance
_geom_bond_publ_flag
N1 N2 1.371(2) y
N2 C3 1.327(2) y
C3 C3A 1.447(3) y
C3A C4 1.415(3) y
C4 C5 1.386(3) y
C5 C6 1.394(3) y
C6 N7 1.332(2) y
N7 C7A 1.340(2) y
C7A N1 1.363(2) y
C3A C7A 1.419(2) y
N1 C11 1.424(2) no
C11 C12 1.389(3) no
C11 C16 1.393(3) no
C12 C13 1.387(3) no
C12 H12 0.95 no
C13 C14 1.380(3) no
C13 H13 0.95 no
C14 C15 1.385(3) no
C14 H14 0.95 no
C15 C16 1.384(3) no
C15 H15 0.95 no
C16 H16 0.95 no
C3 C31 1.520(3) no
C31 C34 1.525(3) no
C31 C32 1.530(3) no
C31 C33 1.535(2) no
C32 H32A 0.98 no
C32 H32B 0.98 no
C32 H32C 0.98 no
C33 H33A 0.98 no
C33 H33B 0.98 no
C33 H33C 0.98 no
C34 H34A 0.98 no
C34 H34B 0.98 no
C34 H34C 0.98 no
C4 C41 1.492(2) no
C41 C46 1.393(3) no
C41 C42 1.397(2) no
C42 C43 1.383(3) no
C42 H42 0.95 no
C43 C44 1.377(3) no
C43 H43 0.95 no
C44 C45 1.380(2) no
C44 N44 1.468(2) no
N44 O41 1.225(2) no
N44 O42 1.227(2) no
C45 C46 1.385(2) no
C45 H45 0.95 no
C46 H46 0.95 no
C5 H5 0.95 no
C6 H6 0.95 no

loop_
_geom_hbond_atom_site_label_D
_geom_hbond_atom_site_label_H
_geom_hbond_atom_site_label_A
_geom_hbond_site_symmetry_A
_geom_hbond_distance_DH
_geom_hbond_distance_HA
_geom_hbond_distance_DA
_geom_hbond_angle_DHA
_geom_hbond_publ_flag
C5 H5 O41 2_666 0.95 2.46 3.399(2) 169 y
C43 H43 Cg 2_565 0.95 2.65 3.501(2) 149 y

loop_
_geom_torsion_atom_site_label_1
_geom_torsion_atom_site_label_2
_geom_torsion_atom_site_label_3
_geom_torsion_atom_site_label_4
_geom_torsion
_geom_torsion_publ_flag
C7A N1 C11 C12 -157.30(17) no
N2 N1 C11 C12 25.1(2) no
C7A N1 C11 C16 24.6(3) no
N2 N1 C11 C16 -152.94(16) no
C16 C11 C12 C13 -0.8(3) no
N1 C11 C12 C13 -178.89(15) no
C11 C12 C13 C14 0.4(3) no
C12 C13 C14 C15 0.1(3) no
C13 C14 C15 C16 -0.2(3) no
C14 C15 C16 C11 -0.2(3) no
C12 C11 C16 C15 0.7(3) no
N1 C11 C16 C15 178.75(16) no
C7A N1 N2 C3 -0.60(18) no
C11 N1 N2 C3 177.44(14) no
N1 N2 C3 C3A -0.19(18) no
N1 N2 C3 C31 -179.34(13) no
N2 C3 C31 C34 -126.87(17) no
C3A C3 C31 C34 54.2(2) no
N2 C3 C31 C32 -7.0(2) no
C3A C3 C31 C32 174.12(18) no
N2 C3 C31 C33 110.58(17) no
C3A C3 C31 C33 -68.3(2) no
N2 C3 C3A C4 -177.3(2) no
C31 C3 C3A C4 1.7(4) no
N2 C3 C3A C7A 0.86(18) no
C31 C3 C3A C7A 179.81(17) no
C7A C3A C4 C5 1.3(2) no
C3 C3A C4 C5 179.3(2) no
C7A C3A C4 C41 -177.14(16) no
C3 C3A C4 C41 0.9(3) no
C5 C4 C41 C46 83.2(2) no
C3A C4 C41 C46 -98.4(2) no
C5 C4 C41 C42 -92.0(2) no
C3A C4 C41 C42 86.5(2) no
C46 C41 C42 C43 0.7(3) no
C4 C41 C42 C43 175.98(17) no
C41 C42 C43 C44 0.4(3) no
C42 C43 C44 C45 -0.6(3) no
C42 C43 C44 N44 -179.87(17) no
C43 C44 N44 O41 -169.59(18) no
C45 C44 N44 O41 11.1(3) no
C43 C44 N44 O42 11.6(3) no
C45 C44 N44 O42 -167.64(18) no
C43 C44 C45 C46 -0.2(3) no
N44 C44 C45 C46 179.05(17) no
C44 C45 C46 C41 1.3(3) no
C42 C41 C46 C45 -1.6(3) no
C4 C41 C46 C45 -176.80(17) no
C3A C4 C5 C6 -0.1(3) no
C41 C4 C5 C6 178.52(16) no
C4 C5 C6 N7 -0.8(3) no
C5 C6 N7 C7A 0.2(3) no
C6 N7 C7A N1 -178.24(16) no
C6 N7 C7A C3A 1.3(3) no
N2 N1 C7A N7 -179.27(15) no
C11 N1 C7A N7 3.0(3) no
N2 N1 C7A C3A 1.15(18) no
C11 N1 C7A C3A -176.59(16) no
C4 C3A C7A N7 -2.1(3) no
C3 C3A C7A N7 179.25(16) no
C4 C3A C7A N1 177.51(14) no
C3 C3A C7A N1 -1.19(17) no

loop_
_cod_related_entry_id
_cod_related_entry_database
_cod_related_entry_code
1 ChemSpider 21129091
